data_2240452
loop_
_publ_author_name
'Rivera, Augusto'
'Nerio, Luz Stella'
'Bolte, Michael'

_publ_section_title
;
 Crystal structure of the di-Mannich base
 4,4'-dichloro-3,3',5,5'-tetramethyl-2,2'-[imidazolidine-1,3-diylbis(methylene)]diphenol
;
_journal_issue 3
_journal_name_full 'Acta Crystallographica Section E'
_journal_page_first 312
_journal_page_last 314
_journal_paper_doi 10.1107/S2056989015002212
_journal_volume 71
_journal_year 2015
_chemical_formula_iupac 'C21 H26 Cl2 N2 O2'
_chemical_formula_moiety 'C21 H26 Cl2 N2 O2'
_chemical_formula_sum 'C21 H26 Cl2 N2 O2'
_chemical_formula_weight 409.34
_chemical_name_common
4-Chloro-2-({3-[(3-chloro-6-hydroxy-2,4-dimethylphenyl)methyl]imidazolidin-1-yl}methyl)-3,5-dimethylphenol
_chemical_name_systematic 4,4'-Dichloro-3,3',5,5'-tetramethyl-2,2'-[imidazolidine-1,3-diylbis(methylene)]diphenol
_space_group_crystal_system orthorhombic
_space_group_IT_number 33
_space_group_name_Hall 'P 2c -2n'
_space_group_name_H-M_alt 'P n a 21'
_symmetry_space_group_name_Hall 'P 2c -2n'
_symmetry_space_group_name_H-M 'P n a 21'
_atom_sites_solution_hydrogens mixed
_audit_creation_method SHELXL-2008
_cell_angle_alpha 90
_cell_angle_beta 90
_cell_angle_gamma 90
_cell_formula_units_Z 4
_cell_length_a 20.1594(11)
_cell_length_b 17.8088(12)
_cell_length_c 5.6120(3)
_cell_measurement_reflns_used 16491
_cell_measurement_temperature 173(2)
_cell_measurement_theta_max 25.9
_cell_measurement_theta_min 2.1
_cell_volume 2014.8(2)
_computing_cell_refinement
;
X-AREA and X-RED32 (Stoe & Cie, 2001)
;
_computing_data_collection
;
X-AREA and X-RED32 (Stoe & Cie, 2001)
;
_computing_data_reduction
;
X-AREA and X-RED32 (Stoe & Cie, 2001)
;
_computing_molecular_graphics
;
XP in SHELXTL-Plus (Sheldrick, 2008)
;
_computing_publication_material
;
SHELXL2014 (Sheldrick, 2015)
;
_computing_structure_refinement
;
SHELXL2014 (Sheldrick, 2015)
;
_computing_structure_solution
;
SHELXS87 (Sheldrick, 2008)
;
_diffrn_ambient_temperature 173(2)
_diffrn_measured_fraction_theta_full 0.999
_diffrn_measured_fraction_theta_max 0.996
_diffrn_measurement_device_type 'Stoe IPDS II two-circle'
_diffrn_measurement_method \w
_diffrn_radiation_type MoK\a
_diffrn_radiation_wavelength 0.71073
_diffrn_reflns_av_R_equivalents 0.0801
_diffrn_reflns_limit_h_max 24
_diffrn_reflns_limit_h_min -24
_diffrn_reflns_limit_k_max 21
_diffrn_reflns_limit_k_min -21
_diffrn_reflns_limit_l_max 6
_diffrn_reflns_limit_l_min -6
_diffrn_reflns_number 17730
_diffrn_reflns_theta_full 25.000
_diffrn_reflns_theta_max 25.436
_diffrn_reflns_theta_min 2.020
_exptl_absorpt_coefficient_mu 0.341
_exptl_absorpt_correction_T_max 0.946
_exptl_absorpt_correction_T_min 0.891
_exptl_absorpt_correction_type multi-scan
_exptl_absorpt_process_details
;
(X-AREA; Stoe & Cie, 2001)
;
_exptl_crystal_colour colourless
_exptl_crystal_density_diffrn 1.349
_exptl_crystal_description needle
_exptl_crystal_F_000 864
_exptl_crystal_size_max 0.220
_exptl_crystal_size_mid 0.110
_exptl_crystal_size_min 0.090
_refine_diff_density_max 0.157
_refine_diff_density_min -0.199
_refine_ls_abs_structure_details
;
Flack <i>x</i> determined using 1338 quotients
[(<i>I</i>^+^)-(<i>I</i>^-^)]/[(<i>I</i>^+^)+(<i>I</i>^-^)]
(Parsons <i>et al.</i>, 2013)
;
_refine_ls_abs_structure_Flack 0.00(4)
_refine_ls_extinction_method none
_refine_ls_goodness_of_fit_ref 0.996
_refine_ls_hydrogen_treatment mixed
_refine_ls_matrix_type full
_refine_ls_number_parameters 256
_refine_ls_number_reflns 3708
_refine_ls_number_restraints 1
_refine_ls_restrained_S_all 0.996
_refine_ls_R_factor_all 0.0407
_refine_ls_R_factor_gt 0.0348
_refine_ls_shift/su_max 0.001
_refine_ls_shift/su_mean 0.000
_refine_ls_structure_factor_coef Fsqd
_refine_ls_weighting_details 'w=1/[\s^2^(Fo^2^)+(0.0492P)^2^] where P=(Fo^2^+2Fc^2^)/3'
_refine_ls_weighting_scheme calc
_refine_ls_wR_factor_gt 0.0793
_refine_ls_wR_factor_ref 0.0819
_reflns_number_gt 3280
_reflns_number_total 3708
_reflns_threshold_expression I>2\s(I)
_cod_data_source_file sj5442sup1.cif
_cod_data_source_block I
_cod_database_code 2240452
_cod_database_fobs_code 2240452
_shelx_space_group_comment
;
The symmetry employed for this shelxl refinement is uniquely defined
by the following loop, which should always be used as a source of
symmetry information in preference to the above space-group names.
They are only intended as comments.
;
_shelx_estimated_absorpt_t_min 0.929
_shelx_estimated_absorpt_t_max 0.970
_shelxl_version_number 2014/6

loop_
_space_group_symop_operation_xyz
'x, y, z'
'-x, -y, z+1/2'
'x+1/2, -y+1/2, z'
'-x+1/2, y+1/2, z+1/2'

loop_
_atom_site_type_symbol
_atom_site_label
_atom_site_fract_x
_atom_site_fract_y
_atom_site_fract_z
_atom_site_U_iso_or_equiv
_atom_site_adp_type
_atom_site_calc_flag
_atom_site_occupancy
Cl Cl1 0.71322(3) 0.87262(4) 0.49746(17) 0.04042(19) Uani d 1
Cl Cl2 0.63887(4) 0.04441(4) 0.5199(2) 0.0535(2) Uani d 1
O O1 0.55382(11) 0.60445(11) 0.6973(4) 0.0383(5) Uani d 1
H H1 0.574(2) 0.565(3) 0.595(9) 0.074(13) Uiso d 1
O O2 0.52557(10) 0.34212(11) 0.6988(4) 0.0368(5) Uani d 1
H H2 0.5460(19) 0.3744(19) 0.611(7) 0.044(10) Uiso d 1
N N1 0.62589(11) 0.52659(13) 0.4013(5) 0.0304(5) Uani d 1
N N2 0.61125(12) 0.40126(13) 0.4025(5) 0.0308(5) Uani d 1
C C1 0.60746(16) 0.46539(14) 0.2433(5) 0.0326(6) Uani d 1
H H1A 0.5620 0.4721 0.1797 0.039 Uiso calc 1
H H1B 0.6390 0.4605 0.1090 0.039 Uiso calc 1
C C2 0.68434(15) 0.49812(15) 0.5313(7) 0.0394(7) Uani d 1
H H2A 0.6872 0.5204 0.6925 0.047 Uiso calc 1
H H2B 0.7258 0.5092 0.4435 0.047 Uiso calc 1
C C3 0.67177(14) 0.41297(15) 0.5448(6) 0.0341(7) Uani d 1
H H3A 0.7096 0.3846 0.4768 0.041 Uiso calc 1
H H3B 0.6649 0.3968 0.7118 0.041 Uiso calc 1
C C4 0.63685(15) 0.59859(15) 0.2782(6) 0.0337(6) Uani d 1
H H4A 0.6020 0.6056 0.1558 0.040 Uiso calc 1
H H4B 0.6803 0.5971 0.1959 0.040 Uiso calc 1
C C5 0.60838(15) 0.32829(16) 0.2813(6) 0.0337(6) Uani d 1
H H5A 0.6508 0.3195 0.1969 0.040 Uiso calc 1
H H5B 0.5725 0.3294 0.1608 0.040 Uiso calc 1
C C11 0.63568(13) 0.66441(15) 0.4475(5) 0.0290(6) Uani d 1
C C12 0.59219(13) 0.66519(15) 0.6419(6) 0.0304(6) Uani d 1
C C13 0.58553(14) 0.72820(15) 0.7842(6) 0.0332(6) Uani d 1
H H13 0.5558 0.7269 0.9154 0.040 Uiso calc 1
C C14 0.62147(14) 0.79335(15) 0.7393(6) 0.0326(7) Uani d 1
C C15 0.66605(13) 0.79115(14) 0.5501(6) 0.0308(6) Uani d 1
C C16 0.67502(13) 0.72850(15) 0.4053(5) 0.0296(6) Uani d 1
C C17 0.61244(17) 0.86156(17) 0.8953(7) 0.0429(8) Uani d 1
H H17A 0.5790 0.8509 1.0175 0.064 Uiso calc 1
H H17B 0.5977 0.9040 0.7976 0.064 Uiso calc 1
H H17C 0.6547 0.8741 0.9720 0.064 Uiso calc 1
C C18 0.72556(15) 0.72805(16) 0.2061(6) 0.0387(7) Uani d 1
H H18A 0.7530 0.7733 0.2163 0.058 Uiso calc 1
H H18B 0.7026 0.7270 0.0522 0.058 Uiso calc 1
H H18C 0.7538 0.6835 0.2208 0.058 Uiso calc 1
C C21 0.59596(13) 0.26437(14) 0.4523(5) 0.0299(6) Uani d 1
C C22 0.55305(14) 0.27410(15) 0.6465(6) 0.0317(6) Uani d 1
C C23 0.53458(15) 0.21404(16) 0.7892(6) 0.0351(6) Uani d 1
H H23 0.5045 0.2221 0.9169 0.042 Uiso calc 1
C C24 0.55924(16) 0.14239(16) 0.7492(6) 0.0385(7) Uani d 1
C C25 0.60474(15) 0.13394(15) 0.5636(6) 0.0359(7) Uani d 1
C C26 0.62373(14) 0.19245(16) 0.4129(6) 0.0334(7) Uani d 1
C C27 0.67213(16) 0.18022(16) 0.2127(6) 0.0405(7) Uani d 1
H H27A 0.6872 0.1279 0.2141 0.061 Uiso calc 1
H H27B 0.7103 0.2137 0.2333 0.061 Uiso calc 1
H H27C 0.6504 0.1911 0.0604 0.061 Uiso calc 1
C C28 0.5373(2) 0.07780(19) 0.9026(7) 0.0534(9) Uani d 1
H H28A 0.5161 0.0395 0.8029 0.080 Uiso calc 1
H H28B 0.5056 0.0958 1.0220 0.080 Uiso calc 1
H H28C 0.5759 0.0560 0.9829 0.080 Uiso calc 1

loop_
_atom_site_aniso_label
_atom_site_aniso_U_11
_atom_site_aniso_U_22
_atom_site_aniso_U_33
_atom_site_aniso_U_12
_atom_site_aniso_U_13
_atom_site_aniso_U_23
Cl1 0.0421(4) 0.0336(3) 0.0456(4) -0.0080(3) 0.0053(4) -0.0003(4)
Cl2 0.0674(5) 0.0306(3) 0.0625(6) 0.0073(3) -0.0007(6) 0.0026(4)
O1 0.0401(11) 0.0349(10) 0.0400(14) -0.0082(9) 0.0115(10) 0.0021(9)
O2 0.0379(11) 0.0373(11) 0.0353(13) 0.0040(9) 0.0028(10) 0.0014(10)
N1 0.0329(12) 0.0293(11) 0.0289(13) -0.0008(9) -0.0042(11) 0.0015(10)
N2 0.0352(13) 0.0284(11) 0.0287(13) 0.0008(9) -0.0056(11) 0.0000(10)
C1 0.0389(15) 0.0314(14) 0.0276(17) -0.0011(11) -0.0055(13) 0.0012(12)
C2 0.0415(15) 0.0360(14) 0.041(2) -0.0018(12) -0.0137(17) 0.0032(15)
C3 0.0362(15) 0.0345(13) 0.0316(18) 0.0020(11) -0.0093(13) -0.0026(13)
C4 0.0397(16) 0.0294(14) 0.0319(17) -0.0007(11) 0.0015(14) 0.0043(12)
C5 0.0385(15) 0.0328(14) 0.0297(17) -0.0006(12) -0.0014(13) -0.0034(13)
C11 0.0294(14) 0.0299(13) 0.0278(18) 0.0023(10) -0.0001(12) 0.0028(11)
C12 0.0277(14) 0.0317(13) 0.0316(17) 0.0003(11) 0.0017(12) 0.0036(12)
C13 0.0314(14) 0.0368(14) 0.0314(17) 0.0021(12) 0.0052(13) 0.0011(12)
C14 0.0320(14) 0.0318(14) 0.0342(19) 0.0028(10) -0.0001(13) -0.0008(13)
C15 0.0286(13) 0.0298(13) 0.0341(18) -0.0021(10) -0.0026(12) 0.0020(12)
C16 0.0268(13) 0.0325(14) 0.0294(16) 0.0033(11) 0.0004(12) 0.0048(11)
C17 0.0484(18) 0.0375(16) 0.043(2) 0.0007(13) 0.0080(16) -0.0055(14)
C18 0.0394(16) 0.0375(15) 0.0392(19) -0.0023(12) 0.0099(15) -0.0007(13)
C21 0.0295(13) 0.0308(13) 0.0294(18) -0.0022(11) -0.0035(12) -0.0018(11)
C22 0.0309(14) 0.0345(14) 0.0297(17) 0.0005(11) -0.0053(12) -0.0020(12)
C23 0.0337(15) 0.0418(16) 0.0297(16) -0.0032(12) 0.0003(13) 0.0006(13)
C24 0.0450(17) 0.0352(15) 0.0352(19) -0.0093(12) -0.0069(15) 0.0043(13)
C25 0.0403(15) 0.0295(13) 0.038(2) -0.0003(11) -0.0085(13) -0.0005(12)
C26 0.0309(14) 0.0346(15) 0.0347(17) -0.0020(11) -0.0047(13) -0.0045(12)
C27 0.0421(17) 0.0390(16) 0.040(2) 0.0014(13) 0.0049(15) -0.0065(14)
C28 0.065(2) 0.0424(18) 0.053(2) -0.0127(16) 0.0006(19) 0.0101(16)

loop_
_atom_type_symbol
_atom_type_description
_atom_type_scat_dispersion_real
_atom_type_scat_dispersion_imag
_atom_type_scat_source
C C 0.0033 0.0016 'International Tables Vol C Tables 4.2.6.8 and 6.1.1.4'
H H 0.0000 0.0000 'International Tables Vol C Tables 4.2.6.8 and 6.1.1.4'
Cl Cl 0.1484 0.1585 'International Tables Vol C Tables 4.2.6.8 and 6.1.1.4'
N N 0.0061 0.0033 'International Tables Vol C Tables 4.2.6.8 and 6.1.1.4'
O O 0.0106 0.0060 'International Tables Vol C Tables 4.2.6.8 and 6.1.1.4'

loop_
_geom_angle_atom_site_label_1
_geom_angle_atom_site_label_2
_geom_angle_atom_site_label_3
_geom_angle
C12 O1 H1 101(3)
C22 O2 H2 106(2)
C1 N1 C4 113.9(2)
C1 N1 C2 104.4(2)
C4 N1 C2 114.3(2)
C1 N2 C5 114.2(2)
C1 N2 C3 105.4(2)
C5 N2 C3 114.2(2)
N2 C1 N1 101.6(2)
N2 C1 H1A 111.5
N1 C1 H1A 111.5
N2 C1 H1B 111.5
N1 C1 H1B 111.5
H1A C1 H1B 109.3
N1 C2 C3 103.4(2)
N1 C2 H2A 111.1
C3 C2 H2A 111.1
N1 C2 H2B 111.1
C3 C2 H2B 111.1
H2A C2 H2B 109.1
N2 C3 C2 104.4(2)
N2 C3 H3A 110.9
C2 C3 H3A 110.9
N2 C3 H3B 110.9
C2 C3 H3B 110.9
H3A C3 H3B 108.9
N1 C4 C11 112.2(3)
N1 C4 H4A 109.2
C11 C4 H4A 109.2
N1 C4 H4B 109.2
C11 C4 H4B 109.2
H4A C4 H4B 107.9
N2 C5 C21 112.3(2)
N2 C5 H5A 109.1
C21 C5 H5A 109.1
N2 C5 H5B 109.1
C21 C5 H5B 109.1
H5A C5 H5B 107.9
C12 C11 C16 118.4(3)
C12 C11 C4 120.6(2)
C16 C11 C4 120.9(3)
O1 C12 C13 117.1(3)
O1 C12 C11 121.6(3)
C13 C12 C11 121.2(3)
C12 C13 C14 121.4(3)
C12 C13 H13 119.3
C14 C13 H13 119.3
C13 C14 C15 116.8(3)
C13 C14 C17 120.3(3)
C15 C14 C17 122.9(3)
C14 C15 C16 123.5(2)
C14 C15 Cl1 117.0(2)
C16 C15 Cl1 119.5(2)
C15 C16 C11 118.5(3)
C15 C16 C18 121.5(3)
C11 C16 C18 119.9(3)
C14 C17 H17A 109.5
C14 C17 H17B 109.5
H17A C17 H17B 109.5
C14 C17 H17C 109.5
H17A C17 H17C 109.5
H17B C17 H17C 109.5
C16 C18 H18A 109.5
C16 C18 H18B 109.5
H18A C18 H18B 109.5
C16 C18 H18C 109.5
H18A C18 H18C 109.5
H18B C18 H18C 109.5
C22 C21 C26 118.5(3)
C22 C21 C5 120.2(2)
C26 C21 C5 121.2(3)
O2 C22 C23 116.8(3)
O2 C22 C21 121.9(3)
C23 C22 C21 121.3(3)
C22 C23 C24 121.3(3)
C22 C23 H23 119.4
C24 C23 H23 119.4
C23 C24 C25 117.1(3)
C23 C24 C28 120.4(3)
C25 C24 C28 122.6(3)
C26 C25 C24 123.5(3)
C26 C25 Cl2 119.1(2)
C24 C25 Cl2 117.4(2)
C25 C26 C21 118.2(3)
C25 C26 C27 121.5(3)
C21 C26 C27 120.3(3)
C26 C27 H27A 109.5
C26 C27 H27B 109.5
H27A C27 H27B 109.5
C26 C27 H27C 109.5
H27A C27 H27C 109.5
H27B C27 H27C 109.5
C24 C28 H28A 109.5
C24 C28 H28B 109.5
H28A C28 H28B 109.5
C24 C28 H28C 109.5
H28A C28 H28C 109.5
H28B C28 H28C 109.5

loop_
_geom_bond_atom_site_label_1
_geom_bond_atom_site_label_2
_geom_bond_distance
Cl1 C15 1.760(3)
Cl2 C25 1.754(3)
O1 C12 1.366(3)
O1 H1 0.99(5)
O2 C22 1.364(3)
O2 H2 0.86(4)
N1 C1 1.453(4)
N1 C4 1.473(4)
N1 C2 1.476(4)
N2 C1 1.452(3)
N2 C5 1.468(4)
N2 C3 1.473(4)
C1 H1A 0.9900
C1 H1B 0.9900
C2 C3 1.539(4)
C2 H2A 0.9900
C2 H2B 0.9900
C3 H3A 0.9900
C3 H3B 0.9900
C4 C11 1.509(4)
C4 H4A 0.9900
C4 H4B 0.9900
C5 C21 1.510(4)
C5 H5A 0.9900
C5 H5B 0.9900
C11 C12 1.399(4)
C11 C16 1.410(4)
C12 C13 1.384(4)
C13 C14 1.391(4)
C13 H13 0.9500
C14 C15 1.392(4)
C14 C17 1.508(4)
C15 C16 1.392(4)
C16 C18 1.513(4)
C17 H17A 0.9800
C17 H17B 0.9800
C17 H17C 0.9800
C18 H18A 0.9800
C18 H18B 0.9800
C18 H18C 0.9800
C21 C22 1.402(4)
C21 C26 1.415(4)
C22 C23 1.387(4)
C23 C24 1.388(4)
C23 H23 0.9500
C24 C25 1.396(5)
C24 C28 1.503(4)
C25 C26 1.396(4)
C26 C27 1.504(5)
C27 H27A 0.9800
C27 H27B 0.9800
C27 H27C 0.9800
C28 H28A 0.9800
C28 H28B 0.9800
C28 H28C 0.9800

loop_
_geom_hbond_atom_site_label_D
_geom_hbond_atom_site_label_H
_geom_hbond_atom_site_label_A
_geom_hbond_site_symmetry_A
_geom_hbond_distance_DH
_geom_hbond_distance_HA
_geom_hbond_distance_DA
_geom_hbond_angle_DHA
O1 H1 N1 . 0.99(5) 1.66(5) 2.606(3) 158(4)
O2 H2 N2 . 0.86(4) 1.83(4) 2.619(3) 152(3)
C13 H13 O2 2_665 0.95 2.59 3.464(4) 152

loop_
_geom_torsion_atom_site_label_1
_geom_torsion_atom_site_label_2
_geom_torsion_atom_site_label_3
_geom_torsion_atom_site_label_4
_geom_torsion
C5 N2 C1 N1 -168.1(2)
C3 N2 C1 N1 -42.0(3)
C4 N1 C1 N2 170.7(2)
C2 N1 C1 N2 45.4(3)
C1 N1 C2 C3 -31.0(3)
C4 N1 C2 C3 -156.0(2)
C1 N2 C3 C2 22.5(3)
C5 N2 C3 C2 148.6(3)
N1 C2 C3 N2 5.2(3)
C1 N1 C4 C11 163.0(2)
C2 N1 C4 C11 -77.2(3)
C1 N2 C5 C21 -166.3(2)
C3 N2 C5 C21 72.3(3)
N1 C4 C11 C12 -36.2(4)
N1 C4 C11 C16 148.0(2)
C16 C11 C12 O1 -178.3(3)
C4 C11 C12 O1 5.8(4)
C16 C11 C12 C13 2.7(4)
C4 C11 C12 C13 -173.2(3)
O1 C12 C13 C14 -178.7(3)
C11 C12 C13 C14 0.3(5)
C12 C13 C14 C15 -2.2(4)
C12 C13 C14 C17 179.1(3)
C13 C14 C15 C16 1.2(4)
C17 C14 C15 C16 179.8(3)
C13 C14 C15 Cl1 -178.4(2)
C17 C14 C15 Cl1 0.3(4)
C14 C15 C16 C11 1.8(4)
Cl1 C15 C16 C11 -178.7(2)
C14 C15 C16 C18 -178.2(3)
Cl1 C15 C16 C18 1.3(4)
C12 C11 C16 C15 -3.7(4)
C4 C11 C16 C15 172.2(3)
C12 C11 C16 C18 176.3(3)
C4 C11 C16 C18 -7.8(4)
N2 C5 C21 C22 37.3(4)
N2 C5 C21 C26 -146.7(3)
C26 C21 C22 O2 178.5(3)
C5 C21 C22 O2 -5.4(4)
C26 C21 C22 C23 -4.0(4)
C5 C21 C22 C23 172.1(3)
O2 C22 C23 C24 179.3(3)
C21 C22 C23 C24 1.7(5)
C22 C23 C24 C25 1.7(4)
C22 C23 C24 C28 -178.6(3)
C23 C24 C25 C26 -3.0(5)
C28 C24 C25 C26 177.3(3)
C23 C24 C25 Cl2 177.3(2)
C28 C24 C25 Cl2 -2.4(4)
C24 C25 C26 C21 0.8(5)
Cl2 C25 C26 C21 -179.5(2)
C24 C25 C26 C27 -179.0(3)
Cl2 C25 C26 C27 0.7(4)
C22 C21 C26 C25 2.7(4)
C5 C21 C26 C25 -173.4(3)
C22 C21 C26 C27 -177.5(3)
C5 C21 C26 C27 6.4(4)
